data_4120397
loop_
_publ_author_name
'Christian Reus'
'Sabine Weidlich'
'Michael Bolte'
'Hans-Wolfram Lerner'
'Matthias Wagner'

_publ_section_title
;
 C-Functionalized, Air- and Water-Stable
 9,10-Dihydro-9,10-diboraanthracenes: Efficient Blue to Red Emitting
 Luminophores
;
_journal_name_full 'Journal of the American Chemical Society'
_journal_page_first 12892
_journal_page_last 12907
_journal_paper_doi 10.1021/ja406766e
_journal_volume 135
_journal_year 2013
_chemical_formula_moiety 'C40 H38 B2 S2, C6 H14'
_chemical_formula_sum 'C46 H52 B2 S2'
_chemical_formula_weight 690.62
_chemical_name_systematic ?
_space_group_IT_number 14
_symmetry_cell_setting monoclinic
_symmetry_space_group_name_Hall '-P 2ybc'
_symmetry_space_group_name_H-M 'P 1 21/c 1'
_atom_sites_solution_hydrogens geom
_atom_sites_solution_primary direct
_atom_sites_solution_secondary difmap
_audit_creation_method SHELXL-97
_cell_angle_alpha 90.00
_cell_angle_beta 90.672(4)
_cell_angle_gamma 90.00
_cell_formula_units_Z 4
_cell_length_a 8.7811(5)
_cell_length_b 30.8951(13)
_cell_length_c 14.7180(7)
_cell_measurement_reflns_used 37825
_cell_measurement_temperature 173(2)
_cell_measurement_theta_max 25.91
_cell_measurement_theta_min 1.92
_cell_volume 3992.6(3)
_computing_cell_refinement 'X-Area (Stoe & Cie, 2001)'
_computing_data_collection 'X-Area (Stoe & Cie, 2001)'
_computing_data_reduction 'X-Area (Stoe & Cie, 2001)'
_computing_molecular_graphics 'XP in SHELXTL-Plus (Sheldrick, 2008)'
_computing_publication_material SHELXL97
_computing_structure_refinement 'SHELXL97 (Sheldrick, 2008) '
_computing_structure_solution 'SHELXS97 (Sheldrick, 2008) '
_diffrn_ambient_temperature 173(2)
_diffrn_measured_fraction_theta_full 1.000
_diffrn_measured_fraction_theta_max 0.991
_diffrn_measurement_device_type 'STOE IPDS II two-circle-diffractometer'
_diffrn_measurement_method \w
_diffrn_radiation_monochromator 'Genix 3D multilayer optics'
_diffrn_radiation_source 'Genix 3D I\mS microfocus x-ray source'
_diffrn_radiation_type MoK\a
_diffrn_radiation_wavelength 0.71073
_diffrn_reflns_av_R_equivalents 0.0942
_diffrn_reflns_av_sigmaI/netI 0.0487
_diffrn_reflns_limit_h_max 10
_diffrn_reflns_limit_h_min -10
_diffrn_reflns_limit_k_max 37
_diffrn_reflns_limit_k_min -37
_diffrn_reflns_limit_l_max 17
_diffrn_reflns_limit_l_min -17
_diffrn_reflns_number 48086
_diffrn_reflns_theta_full 25.00
_diffrn_reflns_theta_max 25.51
_diffrn_reflns_theta_min 1.91
_diffrn_standards_number 0
_exptl_absorpt_coefficient_mu 0.164
_exptl_absorpt_correction_T_max 0.9711
_exptl_absorpt_correction_T_min 0.9342
_exptl_absorpt_correction_type multi-scan
_exptl_absorpt_process_details 'X-Area (Stoe & Cie, 2001)'
_exptl_crystal_colour yellow
_exptl_crystal_density_diffrn 1.149
_exptl_crystal_description needle
_exptl_crystal_F_000 1480
_exptl_crystal_size_max 0.42
_exptl_crystal_size_mid 0.18
_exptl_crystal_size_min 0.18
_refine_diff_density_max 0.423
_refine_diff_density_min -0.383
_refine_diff_density_rms 0.068
_refine_ls_extinction_method none
_refine_ls_goodness_of_fit_ref 1.083
_refine_ls_hydrogen_treatment constr
_refine_ls_matrix_type full
_refine_ls_number_parameters 461
_refine_ls_number_reflns 7384
_refine_ls_number_restraints 36
_refine_ls_restrained_S_all 1.082
_refine_ls_R_factor_all 0.1368
_refine_ls_R_factor_gt 0.1123
_refine_ls_shift/su_max 0.000
_refine_ls_shift/su_mean 0.000
_refine_ls_structure_factor_coef Fsqd
_refine_ls_weighting_details 'calc w=1/[\s^2^(Fo^2^)+(0.0910P)^2^+10.3388P] where P=(Fo^2^+2Fc^2^)/3'
_refine_ls_weighting_scheme calc
_refine_ls_wR_factor_gt 0.2780
_refine_ls_wR_factor_ref 0.2920
_reflns_number_gt 5584
_reflns_number_total 7384
_reflns_threshold_expression I>2\s(I)
_cod_data_source_file ja406766e_si_001_07.cif
_cod_data_source_block wa1516
_cod_database_code 4120397

loop_
_symmetry_equiv_pos_as_xyz
'x, y, z'
'-x, y+1/2, -z+1/2'
'-x, -y, -z'
'x, -y-1/2, z-1/2'

loop_
_atom_site_label
_atom_site_type_symbol
_atom_site_fract_x
_atom_site_fract_y
_atom_site_fract_z
_atom_site_U_iso_or_equiv
_atom_site_adp_type
_atom_site_occupancy
_atom_site_symmetry_multiplicity
_atom_site_calc_flag
_atom_site_refinement_flags
_atom_site_disorder_assembly
_atom_site_disorder_group
B1 B 0.2720(6) 0.27199(18) 0.3795(4) 0.0503(13) Uani 1 1 d . . .
B2 B 0.4996(6) 0.33689(18) 0.3114(4) 0.0473(12) Uani 1 1 d . . .
C1 C 0.3918(5) 0.25901(15) 0.3081(3) 0.0496(11) Uani 1 1 d . . .
C2 C 0.4940(5) 0.28995(15) 0.2722(3) 0.0477(11) Uani 1 1 d . . .
C3 C 0.5898(6) 0.27712(16) 0.2034(3) 0.0495(11) Uani 1 1 d . . .
H3 H 0.6584 0.2978 0.1794 0.059 Uiso 1 1 calc R . .
C4 C 0.5909(6) 0.23570(16) 0.1676(3) 0.0519(12) Uani 1 1 d . . .
C5 C 0.4940(6) 0.20476(16) 0.2046(4) 0.0544(12) Uani 1 1 d . . .
C6 C 0.3960(6) 0.21708(16) 0.2733(4) 0.0567(13) Uani 1 1 d . . .
H6 H 0.3290 0.1960 0.2976 0.068 Uiso 1 1 calc R . .
C7 C 0.6952(7) 0.22440(18) 0.0901(4) 0.0632(14) Uani 1 1 d . . .
H7A H 0.7601 0.2493 0.0764 0.095 Uiso 1 1 calc R . .
H7B H 0.6341 0.2169 0.0363 0.095 Uiso 1 1 calc R . .
H7C H 0.7592 0.1997 0.1075 0.095 Uiso 1 1 calc R . .
C8 C 0.4937(7) 0.15842(17) 0.1690(4) 0.0678(15) Uani 1 1 d . . .
H8A H 0.4697 0.1585 0.1038 0.102 Uiso 1 1 calc R . .
H8B H 0.4169 0.1415 0.2011 0.102 Uiso 1 1 calc R . .
H8C H 0.5943 0.1455 0.1791 0.102 Uiso 1 1 calc R . .
C11 C 0.1341(5) 0.24182(14) 0.4038(3) 0.0477(11) Uani 1 1 d . . .
C12 C 0.1322(6) 0.21585(16) 0.4811(4) 0.0532(12) Uani 1 1 d . . .
C13 C 0.0040(7) 0.19097(18) 0.5009(4) 0.0627(14) Uani 1 1 d . . .
H13 H 0.0052 0.1731 0.5535 0.075 Uiso 1 1 calc R . .
C14 C -0.1249(6) 0.19164(17) 0.4457(4) 0.0593(13) Uani 1 1 d . . .
C15 C -0.1216(6) 0.21758(17) 0.3694(4) 0.0580(13) Uani 1 1 d . . .
H15 H -0.2087 0.2185 0.3305 0.070 Uiso 1 1 calc R . .
C16 C 0.0041(6) 0.24235(16) 0.3476(3) 0.0514(12) Uani 1 1 d . . .
C17 C 0.2709(7) 0.2141(2) 0.5442(4) 0.0723(16) Uani 1 1 d . . .
H17A H 0.3566 0.2011 0.5121 0.108 Uiso 1 1 calc R . .
H17B H 0.2472 0.1967 0.5978 0.108 Uiso 1 1 calc R . .
H17C H 0.2982 0.2435 0.5633 0.108 Uiso 1 1 calc R . .
C18 C -0.2661(8) 0.1657(2) 0.4674(4) 0.0797(18) Uani 1 1 d . . .
H18A H -0.2506 0.1503 0.5250 0.120 Uiso 1 1 calc R . .
H18B H -0.2857 0.1447 0.4188 0.120 Uiso 1 1 calc R . .
H18C H -0.3534 0.1853 0.4726 0.120 Uiso 1 1 calc R . .
C19 C 0.0027(6) 0.26963(18) 0.2626(4) 0.0619(14) Uani 1 1 d . . .
H19A H -0.0992 0.2690 0.2348 0.093 Uiso 1 1 calc R . .
H19B H 0.0769 0.2581 0.2196 0.093 Uiso 1 1 calc R . .
H19C H 0.0296 0.2995 0.2782 0.093 Uiso 1 1 calc R . .
C21 C 0.6281(6) 0.36907(15) 0.2802(3) 0.0501(11) Uani 1 1 d . . .
C22 C 0.7656(6) 0.37066(16) 0.3294(4) 0.0564(13) Uani 1 1 d . . .
C23 C 0.8834(7) 0.39662(19) 0.3027(5) 0.0722(16) Uani 1 1 d . . .
H23 H 0.9748 0.3972 0.3378 0.087 Uiso 1 1 calc R . .
C24 C 0.8715(9) 0.4219(2) 0.2257(5) 0.083(2) Uani 1 1 d . . .
C25 C 0.7384(9) 0.42026(19) 0.1771(4) 0.0795(19) Uani 1 1 d . . .
H25 H 0.7295 0.4373 0.1236 0.095 Uiso 1 1 calc R . .
C26 C 0.6136(7) 0.39454(17) 0.2023(4) 0.0626(14) Uani 1 1 d . . .
C27 C 0.7836(7) 0.34430(18) 0.4146(4) 0.0675(15) Uani 1 1 d . . .
H27A H 0.7058 0.3529 0.4583 0.101 Uiso 1 1 calc R . .
H27B H 0.8850 0.3493 0.4411 0.101 Uiso 1 1 calc R . .
H27C H 0.7718 0.3135 0.4001 0.101 Uiso 1 1 calc R . .
C28 C 0.9989(12) 0.4522(3) 0.1973(8) 0.150(4) Uani 1 1 d . . .
H28A H 0.9963 0.4557 0.1312 0.225 Uiso 1 1 calc R . .
H28B H 1.0973 0.4400 0.2161 0.225 Uiso 1 1 calc R . .
H28C H 0.9850 0.4805 0.2264 0.225 Uiso 1 1 calc R . .
C29 C 0.4679(9) 0.3937(2) 0.1483(4) 0.088(2) Uani 1 1 d . . .
H29A H 0.4666 0.4179 0.1052 0.132 Uiso 1 1 calc R . .
H29B H 0.3815 0.3963 0.1894 0.132 Uiso 1 1 calc R . .
H29C H 0.4604 0.3663 0.1148 0.132 Uiso 1 1 calc R . .
C31 C 0.2812(5) 0.31883(15) 0.4209(3) 0.0494(11) Uani 1 1 d . . .
C32 C 0.3827(5) 0.34982(15) 0.3853(3) 0.0504(11) Uani 1 1 d . . .
C33 C 0.3786(6) 0.39181(15) 0.4211(3) 0.0500(11) Uani 1 1 d . . .
H33 H 0.4461 0.4128 0.3971 0.060 Uiso 1 1 calc R . .
C34 C 0.2808(5) 0.40426(15) 0.4898(3) 0.0495(11) Uani 1 1 d . A .
C35 C 0.1812(5) 0.37343(15) 0.5261(3) 0.0486(11) Uani 1 1 d . A .
C36 C 0.1843(6) 0.33139(15) 0.4906(4) 0.0524(12) Uani 1 1 d . . .
H36 H 0.1172 0.3104 0.5152 0.063 Uiso 1 1 calc R . .
C41 C 0.0717(6) 0.38376(16) 0.5977(4) 0.0539(12) Uani 1 1 d . . .
S42 S -0.0226(7) 0.41948(18) 0.6049(4) 0.086(2) Uani 0.078(7) 1 d P A 1
C42' C -0.0226(7) 0.41948(18) 0.6049(4) 0.086(2) Uani 0.922(7) 1 d P A 2
H42' H -0.0234 0.4430 0.5633 0.103 Uiso 0.922(7) 1 calc PR A 2
C43 C -0.1168(7) 0.4168(2) 0.6808(5) 0.0770(18) Uani 1 1 d . . .
H43 H -0.1890 0.4385 0.6960 0.092 Uiso 1 1 calc R A 1
C44 C -0.0952(8) 0.3805(2) 0.7303(5) 0.0820(18) Uani 1 1 d . A .
H44 H -0.1494 0.3738 0.7840 0.098 Uiso 1 1 calc R B 1
C45 C 0.04113(19) 0.34839(5) 0.68472(12) 0.0672(6) Uani 0.078(7) 1 d P A 1
H45 H 0.0839 0.3212 0.7013 0.081 Uiso 0.078(7) 1 calc PR A 1
S45' S 0.04113(19) 0.34839(5) 0.68472(12) 0.0672(6) Uani 0.922(7) 1 d P A 2
C51 C 0.2916(6) 0.44941(15) 0.5241(4) 0.0527(12) Uani 1 1 d . . .
S52 S 0.2781(5) 0.48950(11) 0.4587(3) 0.0945(16) Uani 0.339(7) 1 d P C 1
C52' C 0.2781(5) 0.48950(11) 0.4587(3) 0.0945(16) Uani 0.661(7) 1 d P C 2
H52' H 0.2595 0.4913 0.3951 0.113 Uiso 0.661(7) 1 calc PR C 2
C53 C 0.3048(8) 0.52518(19) 0.5312(5) 0.0777(18) Uani 1 1 d . . .
H53 H 0.3043 0.5549 0.5148 0.093 Uiso 1 1 calc R C 1
C54 C 0.3282(8) 0.5132(2) 0.6158(5) 0.0780(18) Uani 1 1 d . C .
H54 H 0.3436 0.5336 0.6633 0.094 Uiso 1 1 calc R D 1
C55 C 0.3295(3) 0.46049(7) 0.63480(15) 0.0807(9) Uani 0.339(7) 1 d P C 1
H55 H 0.3453 0.4431 0.6874 0.097 Uiso 0.339(7) 1 calc PR C 1
S55' S 0.3295(3) 0.46049(7) 0.63480(15) 0.0807(9) Uani 0.661(7) 1 d P C 2
C61 C 0.009(8) 0.443(2) 0.912(5) 0.83(7) Uani 1 1 d U . .
H61A H -0.0683 0.4281 0.9482 1.252 Uiso 1 1 calc R . .
H61B H -0.0162 0.4402 0.8475 1.252 Uiso 1 1 calc R . .
H61C H 0.0115 0.4737 0.9290 1.252 Uiso 1 1 calc R . .
C62 C 0.139(5) 0.4261(12) 0.928(2) 0.387(17) Uani 1 1 d U . .
H62A H 0.1084 0.3985 0.9571 0.464 Uiso 1 1 calc R . .
H62B H 0.1751 0.4443 0.9793 0.464 Uiso 1 1 calc R . .
C63 C 0.299(4) 0.4122(10) 0.884(2) 0.364(15) Uani 1 1 d U . .
H63A H 0.3460 0.3880 0.9183 0.437 Uiso 1 1 calc R . .
H63B H 0.2844 0.4033 0.8198 0.437 Uiso 1 1 calc R . .
C64 C 0.391(3) 0.4515(7) 0.8910(14) 0.262(9) Uani 1 1 d U . .
H64A H 0.3938 0.4615 0.9549 0.315 Uiso 1 1 calc R . .
H64B H 0.3443 0.4746 0.8534 0.315 Uiso 1 1 calc R . .
C65 C 0.549(3) 0.4436(9) 0.8601(18) 0.316(12) Uani 1 1 d U . .
H65A H 0.5447 0.4315 0.7978 0.379 Uiso 1 1 calc R . .
H65B H 0.5966 0.4215 0.9001 0.379 Uiso 1 1 calc R . .
C66 C 0.646(3) 0.4828(8) 0.8601(16) 0.317(12) Uani 1 1 d U . .
H66A H 0.7487 0.4751 0.8401 0.475 Uiso 1 1 calc R . .
H66B H 0.6517 0.4948 0.9217 0.475 Uiso 1 1 calc R . .
H66C H 0.6023 0.5043 0.8186 0.475 Uiso 1 1 calc R . .

loop_
_atom_site_aniso_label
_atom_site_aniso_U_11
_atom_site_aniso_U_22
_atom_site_aniso_U_33
_atom_site_aniso_U_23
_atom_site_aniso_U_13
_atom_site_aniso_U_12
B1 0.048(3) 0.046(3) 0.057(3) -0.002(2) -0.011(3) -0.003(2)
B2 0.050(3) 0.046(3) 0.046(3) -0.001(2) -0.015(2) 0.001(2)
C1 0.043(3) 0.044(3) 0.061(3) -0.005(2) -0.011(2) 0.002(2)
C2 0.044(3) 0.046(3) 0.053(3) -0.002(2) -0.010(2) 0.000(2)
C3 0.049(3) 0.053(3) 0.046(3) 0.001(2) -0.011(2) 0.000(2)
C4 0.049(3) 0.053(3) 0.054(3) -0.007(2) -0.011(2) 0.003(2)
C5 0.052(3) 0.047(3) 0.065(3) -0.011(2) -0.014(2) 0.005(2)
C6 0.051(3) 0.046(3) 0.072(3) -0.012(2) -0.009(3) -0.003(2)
C7 0.067(4) 0.064(3) 0.058(3) -0.015(3) -0.001(3) 0.001(3)
C8 0.060(3) 0.055(3) 0.088(4) -0.022(3) -0.003(3) 0.000(3)
C11 0.051(3) 0.036(2) 0.055(3) -0.009(2) -0.006(2) 0.002(2)
C12 0.058(3) 0.045(3) 0.057(3) -0.005(2) -0.008(2) 0.000(2)
C13 0.070(4) 0.055(3) 0.063(3) -0.001(3) -0.001(3) -0.001(3)
C14 0.059(3) 0.053(3) 0.066(3) -0.015(3) 0.003(3) -0.012(2)
C15 0.051(3) 0.060(3) 0.063(3) -0.013(3) -0.008(2) -0.005(2)
C16 0.049(3) 0.047(3) 0.058(3) -0.006(2) -0.006(2) -0.004(2)
C17 0.070(4) 0.071(4) 0.075(4) 0.011(3) -0.016(3) 0.003(3)
C18 0.081(4) 0.086(4) 0.073(4) -0.012(3) 0.006(3) -0.025(4)
C19 0.058(3) 0.065(3) 0.062(3) 0.005(3) -0.010(3) -0.005(3)
C21 0.065(3) 0.040(2) 0.045(3) -0.004(2) 0.001(2) -0.003(2)
C22 0.053(3) 0.049(3) 0.068(3) -0.002(2) -0.002(2) -0.005(2)
C23 0.064(4) 0.059(3) 0.093(5) -0.002(3) 0.003(3) -0.011(3)
C24 0.088(5) 0.067(4) 0.095(5) -0.007(4) 0.027(4) -0.020(3)
C25 0.124(6) 0.057(3) 0.058(3) 0.004(3) 0.015(4) -0.011(4)
C26 0.082(4) 0.053(3) 0.052(3) -0.003(2) 0.001(3) -0.003(3)
C27 0.066(4) 0.060(3) 0.076(4) 0.002(3) -0.026(3) -0.005(3)
C28 0.131(8) 0.139(8) 0.182(10) 0.015(7) 0.042(8) -0.067(7)
C29 0.124(6) 0.069(4) 0.069(4) 0.006(3) -0.027(4) -0.002(4)
C31 0.044(3) 0.045(3) 0.059(3) -0.002(2) -0.011(2) 0.000(2)
C32 0.050(3) 0.045(3) 0.056(3) -0.005(2) -0.006(2) -0.005(2)
C33 0.050(3) 0.042(3) 0.057(3) -0.006(2) -0.002(2) -0.005(2)
C34 0.048(3) 0.041(2) 0.059(3) 0.001(2) -0.008(2) 0.000(2)
C35 0.042(3) 0.045(3) 0.058(3) -0.003(2) -0.007(2) 0.002(2)
C36 0.046(3) 0.042(3) 0.069(3) 0.000(2) -0.003(2) -0.006(2)
C41 0.057(3) 0.043(3) 0.061(3) 0.000(2) -0.010(2) -0.001(2)
S42 0.083(4) 0.074(4) 0.100(5) 0.003(3) 0.013(3) 0.005(3)
C42' 0.083(4) 0.074(4) 0.100(5) 0.003(3) 0.013(3) 0.005(3)
C43 0.072(4) 0.061(4) 0.099(5) -0.001(3) 0.024(4) 0.009(3)
C44 0.076(4) 0.085(5) 0.086(4) 0.005(4) 0.014(3) -0.003(3)
C45 0.0631(10) 0.0628(10) 0.0760(11) 0.0158(8) 0.0099(7) 0.0077(7)
S45' 0.0631(10) 0.0628(10) 0.0760(11) 0.0158(8) 0.0099(7) 0.0077(7)
C51 0.053(3) 0.043(3) 0.062(3) -0.006(2) 0.001(2) -0.003(2)
S52 0.097(3) 0.0524(19) 0.134(4) -0.0184(19) -0.003(2) -0.0023(17)
C52' 0.097(3) 0.0524(19) 0.134(4) -0.0184(19) -0.003(2) -0.0023(17)
C53 0.085(4) 0.049(3) 0.099(5) -0.005(3) -0.018(4) -0.004(3)
C54 0.087(5) 0.056(3) 0.091(5) -0.016(3) 0.009(4) -0.005(3)
C55 0.117(2) 0.0558(13) 0.0691(14) -0.0123(10) 0.0038(12) -0.0212(12)
S55' 0.117(2) 0.0558(13) 0.0691(14) -0.0123(10) 0.0038(12) -0.0212(12)
C61 0.84(7) 0.83(7) 0.84(7) -0.002(10) 0.008(10) 0.002(10)
C62 0.389(19) 0.388(19) 0.383(19) -0.002(10) -0.008(10) -0.011(10)
C63 0.374(17) 0.365(17) 0.353(17) -0.003(10) -0.003(10) -0.004(10)
C64 0.272(12) 0.271(12) 0.244(12) 0.003(9) 0.009(9) -0.005(9)
C65 0.314(15) 0.317(15) 0.317(15) -0.001(10) 0.001(10) 0.013(10)
C66 0.317(15) 0.314(14) 0.320(14) -0.016(9) 0.024(9) -0.007(10)

loop_
_atom_type_symbol
_atom_type_description
_atom_type_scat_dispersion_real
_atom_type_scat_dispersion_imag
_atom_type_scat_source
C C 0.0033 0.0016 'International Tables Vol C Tables 4.2.6.8 and 6.1.1.4'
H H 0.0000 0.0000 'International Tables Vol C Tables 4.2.6.8 and 6.1.1.4'
B B 0.0013 0.0007 'International Tables Vol C Tables 4.2.6.8 and 6.1.1.4'
S S 0.1246 0.1234 'International Tables Vol C Tables 4.2.6.8 and 6.1.1.4'

loop_
_geom_angle_atom_site_label_1
_geom_angle_atom_site_label_2
_geom_angle_atom_site_label_3
_geom_angle
C1 B1 C11 122.1(4)
C1 B1 C31 118.0(4)
C11 B1 C31 119.6(5)
C32 B2 C2 118.6(4)
C32 B2 C21 121.5(4)
C2 B2 C21 119.9(4)
C6 C1 C2 118.1(5)
C6 C1 B1 120.7(5)
C2 C1 B1 121.0(4)
C3 C2 C1 118.2(4)
C3 C2 B2 121.3(4)
C1 C2 B2 120.5(4)
C2 C3 C4 123.4(5)
C2 C3 H3 118.3
C4 C3 H3 118.3
C3 C4 C5 118.6(5)
C3 C4 C7 120.5(5)
C5 C4 C7 121.0(5)
C6 C5 C4 118.9(5)
C6 C5 C8 120.6(5)
C4 C5 C8 120.5(5)
C5 C6 C1 122.8(5)
C5 C6 H6 118.6
C1 C6 H6 118.6
C4 C7 H7A 109.5
C4 C7 H7B 109.5
H7A C7 H7B 109.5
C4 C7 H7C 109.5
H7A C7 H7C 109.5
H7B C7 H7C 109.5
C5 C8 H8A 109.5
C5 C8 H8B 109.5
H8A C8 H8B 109.5
C5 C8 H8C 109.5
H8A C8 H8C 109.5
H8B C8 H8C 109.5
C12 C11 C16 118.1(5)
C12 C11 B1 122.9(4)
C16 C11 B1 118.9(4)
C11 C12 C13 120.3(5)
C11 C12 C17 120.1(5)
C13 C12 C17 119.6(5)
C14 C13 C12 121.7(5)
C14 C13 H13 119.2
C12 C13 H13 119.2
C15 C14 C13 117.4(5)
C15 C14 C18 120.3(5)
C13 C14 C18 122.3(6)
C14 C15 C16 122.3(5)
C14 C15 H15 118.9
C16 C15 H15 118.9
C15 C16 C11 120.2(5)
C15 C16 C19 120.2(5)
C11 C16 C19 119.6(4)
C12 C17 H17A 109.5
C12 C17 H17B 109.5
H17A C17 H17B 109.5
C12 C17 H17C 109.5
H17A C17 H17C 109.5
H17B C17 H17C 109.5
C14 C18 H18A 109.5
C14 C18 H18B 109.5
H18A C18 H18B 109.5
C14 C18 H18C 109.5
H18A C18 H18C 109.5
H18B C18 H18C 109.5
C16 C19 H19A 109.5
C16 C19 H19B 109.5
H19A C19 H19B 109.5
C16 C19 H19C 109.5
H19A C19 H19C 109.5
H19B C19 H19C 109.5
C26 C21 C22 118.4(5)
C26 C21 B2 122.5(5)
C22 C21 B2 119.1(4)
C23 C22 C21 121.4(5)
C23 C22 C27 119.0(5)
C21 C22 C27 119.6(5)
C22 C23 C24 121.1(6)
C22 C23 H23 119.4
C24 C23 H23 119.4
C25 C24 C23 117.8(6)
C25 C24 C28 120.4(8)
C23 C24 C28 121.7(8)
C24 C25 C26 123.2(6)
C24 C25 H25 118.4
C26 C25 H25 118.4
C21 C26 C25 118.1(6)
C21 C26 C29 119.7(5)
C25 C26 C29 122.2(6)
C22 C27 H27A 109.5
C22 C27 H27B 109.5
H27A C27 H27B 109.5
C22 C27 H27C 109.5
H27A C27 H27C 109.5
H27B C27 H27C 109.5
C24 C28 H28A 109.5
C24 C28 H28B 109.5
H28A C28 H28B 109.5
C24 C28 H28C 109.5
H28A C28 H28C 109.5
H28B C28 H28C 109.5
C26 C29 H29A 109.5
C26 C29 H29B 109.5
H29A C29 H29B 109.5
C26 C29 H29C 109.5
H29A C29 H29C 109.5
H29B C29 H29C 109.5
C36 C31 C32 118.5(4)
C36 C31 B1 120.8(4)
C32 C31 B1 120.7(5)
C33 C32 C31 118.0(5)
C33 C32 B2 121.3(4)
C31 C32 B2 120.6(4)
C34 C33 C32 123.3(5)
C34 C33 H33 118.4
C32 C33 H33 118.4
C33 C34 C35 118.8(4)
C33 C34 C51 118.0(4)
C35 C34 C51 123.1(5)
C36 C35 C34 118.3(5)
C36 C35 C41 119.0(4)
C34 C35 C41 122.8(4)
C31 C36 C35 123.1(5)
C31 C36 H36 118.4
C35 C36 H36 118.4
S42 C41 C35 128.7(5)
S42 C41 C45 110.7(4)
C35 C41 C45 120.6(4)
C41 S42 C43 111.9(5)
C44 C43 S42 113.5(6)
C44 C43 H43 123.2
S42 C43 H43 123.2
C43 C44 C45 111.6(5)
C43 C44 H44 124.2
C45 C44 H44 124.2
C44 C45 C41 92.3(3)
C44 C45 H45 133.9
C41 C45 H45 133.9
C34 C51 S52 121.9(4)
C34 C51 C55 121.8(4)
S52 C51 C55 116.2(3)
C53 S52 C51 97.4(4)
C54 C53 S52 118.3(5)
C54 C53 H53 120.9
S52 C53 H53 120.9
C53 C54 C55 116.0(5)
C53 C54 H54 122.0
C55 C54 H54 122.0
C54 C55 C51 92.1(3)
C54 C55 H55 134.0
C51 C55 H55 134.0
C62 C61 H61A 109.5
C62 C61 H61B 109.5
H61A C61 H61B 109.5
C62 C61 H61C 109.5
H61A C61 H61C 109.5
H61B C61 H61C 109.5
C61 C62 C63 145(5)
C61 C62 H62A 100.7
C63 C62 H62A 100.7
C61 C62 H62B 100.7
C63 C62 H62B 100.7
H62A C62 H62B 104.4
C64 C63 C62 104(3)
C64 C63 H63A 111.0
C62 C63 H63A 111.0
C64 C63 H63B 111.0
C62 C63 H63B 111.0
H63A C63 H63B 109.0
C63 C64 C65 111(2)
C63 C64 H64A 109.4
C65 C64 H64A 109.4
C63 C64 H64B 109.4
C65 C64 H64B 109.4
H64A C64 H64B 108.0
C64 C65 C66 114(2)
C64 C65 H65A 108.8
C66 C65 H65A 108.8
C64 C65 H65B 108.8
C66 C65 H65B 108.8
H65A C65 H65B 107.7
C65 C66 H66A 109.5
C65 C66 H66B 109.5
H66A C66 H66B 109.5
C65 C66 H66C 109.5
H66A C66 H66C 109.5
H66B C66 H66C 109.5

loop_
_geom_bond_atom_site_label_1
_geom_bond_atom_site_label_2
_geom_bond_distance
B1 C1 1.549(8)
B1 C11 1.573(7)
B1 C31 1.572(7)
B2 C32 1.557(8)
B2 C2 1.561(7)
B2 C21 1.577(7)
C1 C6 1.393(7)
C1 C2 1.417(7)
C2 C3 1.383(7)
C3 C4 1.384(7)
C3 H3 0.9500
C4 C5 1.395(7)
C4 C7 1.512(7)
C5 C6 1.388(7)
C5 C8 1.525(7)
C6 H6 0.9500
C7 H7A 0.9800
C7 H7B 0.9800
C7 H7C 0.9800
C8 H8A 0.9800
C8 H8B 0.9800
C8 H8C 0.9800
C11 C12 1.393(7)
C11 C16 1.401(7)
C12 C13 1.396(7)
C12 C17 1.524(7)
C13 C14 1.386(8)
C13 H13 0.9500
C14 C15 1.380(8)
C14 C18 1.514(8)
C15 C16 1.384(7)
C15 H15 0.9500
C16 C19 1.509(7)
C17 H17A 0.9800
C17 H17B 0.9800
C17 H17C 0.9800
C18 H18A 0.9800
C18 H18B 0.9800
C18 H18C 0.9800
C19 H19A 0.9800
C19 H19B 0.9800
C19 H19C 0.9800
C21 C26 1.395(7)
C21 C22 1.402(7)
C22 C23 1.370(7)
C22 C27 1.502(7)
C23 C24 1.378(9)
C23 H23 0.9500
C24 C25 1.365(10)
C24 C28 1.521(10)
C25 C26 1.407(9)
C25 H25 0.9500
C26 C29 1.498(9)
C27 H27A 0.9800
C27 H27B 0.9800
C27 H27C 0.9800
C28 H28A 0.9800
C28 H28B 0.9800
C28 H28C 0.9800
C29 H29A 0.9800
C29 H29B 0.9800
C29 H29C 0.9800
C31 C36 1.396(7)
C31 C32 1.413(7)
C32 C33 1.400(6)
C33 C34 1.389(7)
C33 H33 0.9500
C34 C35 1.403(7)
C34 C51 1.486(6)
C35 C36 1.400(7)
C35 C41 1.470(7)
C36 H36 0.9500
C41 S42 1.385(7)
C41 C45 1.708(5)
S42 C43 1.400(8)
C43 C44 1.350(9)
C43 H43 0.9500
C44 C45 1.699(7)
C44 H44 0.9500
C45 H45 0.9500
C51 S52 1.572(6)
C51 C55 1.695(6)
S52 C53 1.550(7)
C53 C54 1.313(9)
C53 H53 0.9500
C54 C55 1.653(7)
C54 H54 0.9500
C55 H55 0.9500
C61 C62 1.27(7)
C61 H61A 0.9800
C61 H61B 0.9800
C61 H61C 0.9800
C62 C63 1.61(4)
C62 H62A 0.9900
C62 H62B 0.9900
C63 C64 1.46(3)
C63 H63A 0.9900
C63 H63B 0.9900
C64 C65 1.48(3)
C64 H64A 0.9900
C64 H64B 0.9900
C65 C66 1.48(3)
C65 H65A 0.9900
C65 H65B 0.9900
C66 H66A 0.9800
C66 H66B 0.9800
C66 H66C 0.9800

loop_
_geom_torsion_atom_site_label_1
_geom_torsion_atom_site_label_2
_geom_torsion_atom_site_label_3
_geom_torsion_atom_site_label_4
_geom_torsion
C11 B1 C1 C6 -10.6(7)
C31 B1 C1 C6 175.7(5)
C11 B1 C1 C2 165.6(5)
C31 B1 C1 C2 -8.1(7)
C6 C1 C2 C3 1.4(7)
B1 C1 C2 C3 -174.8(4)
C6 C1 C2 B2 -177.3(4)
B1 C1 C2 B2 6.4(7)
C32 B2 C2 C3 176.8(4)
C21 B2 C2 C3 -6.8(7)
C32 B2 C2 C1 -4.5(7)
C21 B2 C2 C1 171.9(4)
C1 C2 C3 C4 0.1(7)
B2 C2 C3 C4 178.8(4)
C2 C3 C4 C5 -2.1(7)
C2 C3 C4 C7 178.0(5)
C3 C4 C5 C6 2.6(7)
C7 C4 C5 C6 -177.5(5)
C3 C4 C5 C8 -178.6(5)
C7 C4 C5 C8 1.3(7)
C4 C5 C6 C1 -1.1(8)
C8 C5 C6 C1 -179.9(5)
C2 C1 C6 C5 -1.0(7)
B1 C1 C6 C5 175.3(5)
C1 B1 C11 C12 100.6(6)
C31 B1 C11 C12 -85.8(6)
C1 B1 C11 C16 -82.3(6)
C31 B1 C11 C16 91.3(6)
C16 C11 C12 C13 0.5(7)
B1 C11 C12 C13 177.6(5)
C16 C11 C12 C17 179.9(5)
B1 C11 C12 C17 -3.1(7)
C11 C12 C13 C14 -0.9(8)
C17 C12 C13 C14 179.7(5)
C12 C13 C14 C15 0.7(8)
C12 C13 C14 C18 -178.5(5)
C13 C14 C15 C16 -0.2(8)
C18 C14 C15 C16 179.0(5)
C14 C15 C16 C11 -0.2(8)
C14 C15 C16 C19 179.0(5)
C12 C11 C16 C15 0.0(7)
B1 C11 C16 C15 -177.2(5)
C12 C11 C16 C19 -179.2(5)
B1 C11 C16 C19 3.6(7)
C32 B2 C21 C26 -97.6(6)
C2 B2 C21 C26 86.2(6)
C32 B2 C21 C22 85.9(6)
C2 B2 C21 C22 -90.4(6)
C26 C21 C22 C23 0.3(8)
B2 C21 C22 C23 177.0(5)
C26 C21 C22 C27 178.8(5)
B2 C21 C22 C27 -4.6(7)
C21 C22 C23 C24 -0.6(9)
C27 C22 C23 C24 -179.1(6)
C22 C23 C24 C25 0.2(10)
C22 C23 C24 C28 177.5(7)
C23 C24 C25 C26 0.6(10)
C28 C24 C25 C26 -176.7(7)
C22 C21 C26 C25 0.4(8)
B2 C21 C26 C25 -176.2(5)
C22 C21 C26 C29 -179.8(5)
B2 C21 C26 C29 3.6(8)
C24 C25 C26 C21 -0.9(9)
C24 C25 C26 C29 179.3(6)
C1 B1 C31 C36 -174.9(4)
C11 B1 C31 C36 11.2(7)
C1 B1 C31 C32 8.2(7)
C11 B1 C31 C32 -165.7(5)
C36 C31 C32 C33 -1.1(7)
B1 C31 C32 C33 175.9(4)
C36 C31 C32 B2 176.5(4)
B1 C31 C32 B2 -6.5(7)
C2 B2 C32 C33 -177.9(4)
C21 B2 C32 C33 5.8(7)
C2 B2 C32 C31 4.6(7)
C21 B2 C32 C31 -171.8(4)
C31 C32 C33 C34 0.5(7)
B2 C32 C33 C34 -177.1(5)
C32 C33 C34 C35 0.3(7)
C32 C33 C34 C51 177.9(5)
C33 C34 C35 C36 -0.4(7)
C51 C34 C35 C36 -177.9(5)
C33 C34 C35 C41 -178.8(4)
C51 C34 C35 C41 3.7(7)
C32 C31 C36 C35 1.0(7)
B1 C31 C36 C35 -176.0(5)
C34 C35 C36 C31 -0.3(7)
C41 C35 C36 C31 178.2(5)
C36 C35 C41 S42 -134.6(6)
C34 C35 C41 S42 43.8(8)
C36 C35 C41 C45 42.4(6)
C34 C35 C41 C45 -139.3(4)
C35 C41 S42 C43 177.0(5)
C45 C41 S42 C43 -0.1(7)
C41 S42 C43 C44 0.3(9)
S42 C43 C44 C45 -0.3(8)
C43 C44 C45 C41 0.2(6)
S42 C41 C45 C44 0.0(5)
C35 C41 C45 C44 -177.5(4)
C33 C34 C51 S52 54.7(6)
C35 C34 C51 S52 -127.8(5)
C33 C34 C51 C55 -121.6(5)
C35 C34 C51 C55 55.9(6)
C34 C51 S52 C53 -177.6(5)
C55 C51 S52 C53 -1.1(5)
C51 S52 C53 C54 0.0(7)
S52 C53 C54 C55 1.1(9)
C53 C54 C55 C51 -1.5(6)
C34 C51 C55 C54 178.0(5)
S52 C51 C55 C54 1.5(4)
C61 C62 C63 C64 87(9)
C62 C63 C64 C65 175(2)
C63 C64 C65 C66 176(2)
